data_4517323
loop_
_publ_author_name
'Coufourier, S\'ebastien'
'Gaignard Gaillard, Quentin'
'Lohier, Jean-Fran\,cois'
'Poater, Albert'
'Gaillard, Sylvain'
'Renaud, Jean-Luc'

_publ_section_title
;
 Hydrogenation of CO2, Hydrogenocarbonate, and Carbonate to Formate in
 Water using Phosphine Free Bifunctional Iron Complexes
;
_journal_name_full 'ACS Catalysis'
_journal_page_first 2108
_journal_page_last 2116
_journal_paper_doi 10.1021/acscatal.9b04340
_journal_year 2020
_chemical_formula_moiety 'C34 H38.50 Fe N4 O6.25'
_chemical_formula_sum 'C34 H38.5 Fe N4 O6.25'
_chemical_formula_weight 659.04
_chemical_name_systematic
;
1,4-bis(morpholinoethyl)-5,7-diphenyl-1,2,3,4-tetrahyro-6H-cyclopenta[b]
pyrazin-6-one iron tricarbonyl
;
_space_group_crystal_system orthorhombic
_space_group_IT_number 61
_space_group_name_Hall '-P 2ac 2ab'
_space_group_name_H-M_alt 'P b c a'
_atom_sites_solution_hydrogens mixed
_audit_creation_method SHELXL-2017/1
_cell_angle_alpha 90
_cell_angle_beta 90
_cell_angle_gamma 90
_cell_formula_units_Z 8
_cell_length_a 12.3781(8)
_cell_length_b 16.2241(10)
_cell_length_c 31.858(2)
_cell_measurement_reflns_used 8331
_cell_measurement_temperature 150(2)
_cell_measurement_theta_max 26.39
_cell_measurement_theta_min 2.43
_cell_volume 6397.8(7)
_computing_cell_refinement 'Bruker SAINT'
_computing_data_collection 'Bruker APEX2'
_computing_data_reduction 'Bruker SAINT'
_computing_molecular_graphics 'Bruker SHELXTL'
_computing_publication_material 'Bruker SHELXTL'
_computing_structure_refinement 'SHELXL-2017/1 (Sheldrick, 2017)'
_computing_structure_solution 'SHELXT (Sheldrick, 2015)'
_diffrn_ambient_temperature 150(2)
_diffrn_measured_fraction_theta_full 0.994
_diffrn_measured_fraction_theta_max 0.991
_diffrn_measurement_device_type 'Bruker APEX-II CCD'
_diffrn_measurement_method '\f and \w scans'
_diffrn_radiation_type MoK\a
_diffrn_radiation_wavelength 0.71073
_diffrn_reflns_av_R_equivalents 0.0357
_diffrn_reflns_av_unetI/netI 0.0358
_diffrn_reflns_Laue_measured_fraction_full 0.994
_diffrn_reflns_Laue_measured_fraction_max 0.991
_diffrn_reflns_limit_h_max 14
_diffrn_reflns_limit_h_min -15
_diffrn_reflns_limit_k_max 19
_diffrn_reflns_limit_k_min -12
_diffrn_reflns_limit_l_max 33
_diffrn_reflns_limit_l_min -39
_diffrn_reflns_number 22848
_diffrn_reflns_point_group_measured_fraction_full 0.994
_diffrn_reflns_point_group_measured_fraction_max 0.991
_diffrn_reflns_theta_full 25.242
_diffrn_reflns_theta_max 26.017
_diffrn_reflns_theta_min 2.822
_exptl_absorpt_coefficient_mu 0.523
_exptl_absorpt_correction_type multi-scan
_exptl_absorpt_process_details 'Sadabs 2015/1'
_exptl_crystal_colour orange
_exptl_crystal_density_diffrn 1.368
_exptl_crystal_description block
_exptl_crystal_F_000 2772
_exptl_crystal_size_max 0.25
_exptl_crystal_size_mid 0.12
_exptl_crystal_size_min 0.10
_exptl_transmission_factor_max 0.7454
_exptl_transmission_factor_min 0.6277
_refine_diff_density_max 0.318
_refine_diff_density_min -0.403
_refine_diff_density_rms 0.051
_refine_ls_extinction_method none
_refine_ls_goodness_of_fit_ref 1.016
_refine_ls_hydrogen_treatment mixed
_refine_ls_matrix_type full
_refine_ls_number_parameters 421
_refine_ls_number_reflns 6243
_refine_ls_number_restraints 2
_refine_ls_restrained_S_all 1.016
_refine_ls_R_factor_all 0.0524
_refine_ls_R_factor_gt 0.0368
_refine_ls_shift/su_max 0.002
_refine_ls_shift/su_mean 0.000
_refine_ls_structure_factor_coef Fsqd
_refine_ls_weighting_details 'w=1/[\s^2^(Fo^2^)+(0.0406P)^2^+3.8509P] where P=(Fo^2^+2Fc^2^)/3'
_refine_ls_weighting_scheme calc
_refine_ls_wR_factor_gt 0.0857
_refine_ls_wR_factor_ref 0.0944
_reflns_Friedel_coverage 0.000
_reflns_number_gt 4970
_reflns_number_total 6243
_reflns_threshold_expression 'I > 2\s(I)'
_cod_data_source_file '[Fe]bis(CH2)2-morpholine(Fe3c).cif'
_cod_data_source_block coufourier23_0m_a
_cod_depositor_comments 'Adding full bibliography for 4517322--4517323.cif.'
_cod_original_formula_sum 'C34 H38.50 Fe N4 O6.25'
_cod_database_code 4517323
_shelx_shelxl_version_number 2017/1
_shelx_space_group_comment
;
The symmetry employed for this shelxl refinement is uniquely defined
by the following loop, which should always be used as a source of
symmetry information in preference to the above space-group names.
They are only intended as comments.
;

loop_
_space_group_symop_operation_xyz
'x, y, z'
'-x+1/2, -y, z+1/2'
'-x, y+1/2, -z+1/2'
'x+1/2, -y+1/2, -z'
'-x, -y, -z'
'x-1/2, y, -z-1/2'
'x, -y-1/2, z-1/2'
'-x-1/2, y-1/2, z'

loop_
_atom_site_label
_atom_site_type_symbol
_atom_site_fract_x
_atom_site_fract_y
_atom_site_fract_z
_atom_site_U_iso_or_equiv
_atom_site_adp_type
_atom_site_occupancy
_atom_site_site_symmetry_order
_atom_site_calc_flag
_atom_site_refinement_flags_posn
_atom_site_refinement_flags_adp
_atom_site_refinement_flags_occupancy
_atom_site_disorder_assembly
_atom_site_disorder_group
C1 C 0.11985(15) 0.88730(12) 0.89065(6) 0.0197(4) Uani 1 1 d . . . . .
C2 C 0.10286(14) 0.82699(12) 0.92444(6) 0.0192(4) Uani 1 1 d . . . . .
C3 C 0.15412(15) 0.75140(12) 0.91191(6) 0.0178(4) Uani 1 1 d . . . . .
C4 C 0.19215(15) 0.76086(11) 0.86903(6) 0.0175(4) Uani 1 1 d . . . . .
C5 C 0.14772(15) 0.83711(11) 0.85337(6) 0.0177(4) Uani 1 1 d . . . . .
C6 C 0.07724(15) 0.85456(12) 0.96773(6) 0.0205(4) Uani 1 1 d . . . . .
C7 C -0.02564(18) 0.87887(17) 0.97947(7) 0.0389(6) Uani 1 1 d . . . . .
H7 H -0.083537 0.874125 0.960046 0.047 Uiso 1 1 calc R U . . .
C8 C -0.04503(19) 0.9100(2) 1.01919(8) 0.0493(8) Uani 1 1 d . . . . .
H8 H -0.115990 0.926743 1.026681 0.059 Uiso 1 1 calc R U . . .
C9 C 0.03720(18) 0.91691(15) 1.04788(7) 0.0335(5) Uani 1 1 d . . . . .
H9 H 0.023361 0.938034 1.075168 0.040 Uiso 1 1 calc R U . . .
C10 C 0.13988(17) 0.89293(13) 1.03671(7) 0.0280(5) Uani 1 1 d . . . . .
H10 H 0.197189 0.897354 1.056415 0.034 Uiso 1 1 calc R U . . .
C11 C 0.16017(16) 0.86230(13) 0.99678(7) 0.0257(5) Uani 1 1 d . . . . .
H11 H 0.231499 0.846484 0.989280 0.031 Uiso 1 1 calc R U . . .
C12 C 0.16659(15) 0.88010(11) 0.81280(6) 0.0187(4) Uani 1 1 d . . . . .
C13 C 0.25814(16) 0.92957(12) 0.80859(6) 0.0237(4) Uani 1 1 d . . . . .
H13 H 0.309792 0.931755 0.830615 0.028 Uiso 1 1 calc R U . . .
C14 C 0.27425(17) 0.97580(13) 0.77227(7) 0.0287(5) Uani 1 1 d . . . . .
H14 H 0.337143 1.008938 0.769599 0.034 Uiso 1 1 calc R U . . .
C15 C 0.19960(18) 0.97379(13) 0.74020(7) 0.0297(5) Uani 1 1 d . . . . .
H15 H 0.210770 1.005532 0.715523 0.036 Uiso 1 1 calc R U . . .
C16 C 0.10831(18) 0.92526(13) 0.74418(7) 0.0285(5) Uani 1 1 d . . . . .
H16 H 0.056626 0.923750 0.722150 0.034 Uiso 1 1 calc R U . . .
C17 C 0.09177(16) 0.87875(12) 0.78018(6) 0.0228(4) Uani 1 1 d . . . . .
H17 H 0.028755 0.845653 0.782582 0.027 Uiso 1 1 calc R U . . .
C18 C 0.21139(17) 0.61231(12) 0.90929(6) 0.0250(4) Uani 1 1 d . . . . .
H18A H 0.146311 0.591624 0.894608 0.030 Uiso 1 1 calc R U . . .
H18B H 0.239773 0.567275 0.927120 0.030 Uiso 1 1 calc R U . . .
C19 C 0.29574(17) 0.63649(13) 0.87738(6) 0.0252(4) Uani 1 1 d . . . . .
H19A H 0.362552 0.653782 0.892014 0.030 Uiso 1 1 calc R U . . .
H19B H 0.313319 0.588393 0.859514 0.030 Uiso 1 1 calc R U . . .
C20 C 0.10723(16) 0.65995(13) 0.96998(6) 0.0239(4) Uani 1 1 d . . . . .
H20A H 0.061665 0.613280 0.960640 0.029 Uiso 1 1 calc R U . . .
H20B H 0.058987 0.707126 0.976080 0.029 Uiso 1 1 calc R U . . .
C21 C 0.16650(17) 0.63561(16) 1.00992(7) 0.0326(5) Uani 1 1 d . . . . .
H21A H 0.219705 0.591877 1.003400 0.039 Uiso 1 1 calc R U . . .
H21B H 0.206428 0.683863 1.020920 0.039 Uiso 1 1 calc R U . . .
N3 N 0.09166(13) 0.60584(11) 1.04188(5) 0.0240(4) Uani 1 1 d . . . . .
C22 C 0.0396(5) 0.6762(5) 1.0615(2) 0.0370(5) Uani 0.44 1 d . . P A 1
H22A H 0.000898 0.708314 1.039840 0.044 Uiso 0.44 1 calc R U P A 1
H22B H 0.095589 0.712278 1.073986 0.044 Uiso 0.44 1 calc R U P A 1
C23 C -0.0392(5) 0.6509(4) 1.09530(19) 0.0370(5) Uani 0.44 1 d . . P A 1
H23A H -0.067788 0.700281 1.109758 0.044 Uiso 0.44 1 calc R U P A 1
H23B H -0.100595 0.620588 1.082715 0.044 Uiso 0.44 1 calc R U P A 1
O2 O 0.0185(11) 0.5973(17) 1.1257(8) 0.0360(18) Uani 0.44 1 d . . P A 1
C24 C 0.0599(7) 0.5375(8) 1.1093(3) 0.0370(5) Uani 0.44 1 d . . P A 1
H24A H 0.001910 0.503239 1.096873 0.044 Uiso 0.44 1 calc R U P A 1
H24B H 0.095224 0.504266 1.131431 0.044 Uiso 0.44 1 calc R U P A 1
C25 C 0.1456(7) 0.5562(4) 1.0742(2) 0.0370(5) Uani 0.44 1 d . . P A 1
H25A H 0.207574 0.586802 1.086134 0.044 Uiso 0.44 1 calc R U P A 1
H25B H 0.172798 0.504073 1.061898 0.044 Uiso 0.44 1 calc R U P A 1
C22A C 0.0081(4) 0.6638(4) 1.05581(18) 0.0370(5) Uani 0.56 1 d . . P A 2
H22C H -0.034814 0.683040 1.031473 0.044 Uiso 0.56 1 calc R U P A 2
H22D H 0.041880 0.712375 1.069290 0.044 Uiso 0.56 1 calc R U P A 2
C23A C -0.0641(4) 0.6198(3) 1.08677(15) 0.0370(5) Uani 0.56 1 d . . P A 2
H23C H -0.124137 0.657078 1.094654 0.044 Uiso 0.56 1 calc R U P A 2
H23D H -0.096034 0.571020 1.072825 0.044 Uiso 0.56 1 calc R U P A 2
O2A O -0.0116(7) 0.5942(13) 1.1231(6) 0.0360(18) Uani 0.56 1 d . . P A 2
C24A C 0.0809(5) 0.5333(6) 1.1091(3) 0.0370(5) Uani 0.56 1 d . . P A 2
H24C H 0.122950 0.514711 1.133778 0.044 Uiso 0.56 1 calc R U P A 2
H24D H 0.049744 0.484375 1.095052 0.044 Uiso 0.56 1 calc R U P A 2
C25A C 0.1519(5) 0.5802(3) 1.07932(19) 0.0370(5) Uani 0.56 1 d . . P A 2
H25C H 0.181312 0.629441 1.093656 0.044 Uiso 0.56 1 calc R U P A 2
H25D H 0.213487 0.544968 1.070809 0.044 Uiso 0.56 1 calc R U P A 2
C26 C 0.28374(16) 0.70488(13) 0.80634(6) 0.0240(4) Uani 1 1 d . . . . .
H26A H 0.230181 0.738969 0.791138 0.029 Uiso 1 1 calc R U . . .
H26B H 0.278258 0.647906 0.795415 0.029 Uiso 1 1 calc R U . . .
C27 C 0.39604(17) 0.73772(13) 0.79711(7) 0.0283(5) Uani 1 1 d . . . . .
H27A H 0.408223 0.736619 0.766403 0.034 Uiso 1 1 calc R U . . .
H27B H 0.400257 0.795848 0.806416 0.034 Uiso 1 1 calc R U . . .
C28 C 0.49716(17) 0.60929(13) 0.79910(7) 0.0282(5) Uani 1 1 d . . . . .
H28A H 0.518811 0.615255 0.769337 0.034 Uiso 1 1 calc R U . . .
H28B H 0.428505 0.578045 0.800059 0.034 Uiso 1 1 calc R U . . .
C29 C 0.58275(18) 0.56334(14) 0.82264(7) 0.0320(5) Uani 1 1 d . . . . .
H29A H 0.558700 0.554923 0.851970 0.038 Uiso 1 1 calc R U . . .
H29B H 0.592855 0.508414 0.809688 0.038 Uiso 1 1 calc R U . . .
C30 C 0.58493(18) 0.73450(14) 0.81647(8) 0.0342(5) Uani 1 1 d . . . . .
H30A H 0.576641 0.789700 0.829315 0.041 Uiso 1 1 calc R U . . .
H30B H 0.607998 0.741921 0.786959 0.041 Uiso 1 1 calc R U . . .
C31 C 0.6692(2) 0.68609(16) 0.84005(9) 0.0451(6) Uani 1 1 d . . . . .
H31A H 0.738740 0.716126 0.839117 0.054 Uiso 1 1 calc R U . . .
H31B H 0.647186 0.681034 0.869815 0.054 Uiso 1 1 calc R U . . .
C32 C -0.09187(17) 0.84291(14) 0.85922(7) 0.0290(5) Uani 1 1 d . . . . .
C33 C 0.00156(17) 0.69230(14) 0.83725(7) 0.0289(5) Uani 1 1 d . . . . .
C34 C -0.07893(17) 0.72023(14) 0.91133(7) 0.0303(5) Uani 1 1 d . . . . .
N1 N 0.18177(13) 0.68285(10) 0.93584(5) 0.0213(4) Uani 1 1 d . . . . .
N2 N 0.25633(13) 0.70452(10) 0.85089(5) 0.0208(4) Uani 1 1 d . . . . .
N4 N 0.48157(13) 0.69067(10) 0.81774(5) 0.0240(4) Uani 1 1 d . . . . .
O1 O 0.10665(11) 0.96247(8) 0.89184(5) 0.0266(3) Uani 1 1 d . . . . .
O3 O 0.68327(13) 0.60614(10) 0.82269(6) 0.0412(4) Uani 1 1 d . . . . .
O4 O -0.16062(13) 0.88424(12) 0.84809(6) 0.0504(5) Uani 1 1 d . . . . .
O5 O -0.00379(16) 0.64021(12) 0.81339(6) 0.0523(5) Uani 1 1 d . . . . .
O6 O -0.14006(13) 0.69006(13) 0.93347(6) 0.0520(5) Uani 1 1 d . . . . .
Fe1 Fe 0.01096(2) 0.77145(2) 0.87651(2) 0.01842(9) Uani 1 1 d . . . . .
O7 O 0.8976(5) 0.5383(5) 0.0062(3) 0.0464(19) Uani 0.25 1 d D . P . .
H7A H 0.951(6) 0.539(8) 0.009(4) 0.070 Uiso 0.25 1 d D U P . .
H7B H 0.852(7) 0.503(6) -0.003(4) 0.070 Uiso 0.25 1 d D U P . .

loop_
_atom_site_aniso_label
_atom_site_aniso_U_11
_atom_site_aniso_U_22
_atom_site_aniso_U_33
_atom_site_aniso_U_23
_atom_site_aniso_U_13
_atom_site_aniso_U_12
C1 0.0156(9) 0.0222(10) 0.0213(10) -0.0015(8) 0.0037(7) -0.0025(8)
C2 0.0141(9) 0.0245(10) 0.0190(10) -0.0029(8) 0.0020(7) -0.0005(8)
C3 0.0153(9) 0.0213(10) 0.0168(10) 0.0012(8) 0.0016(7) -0.0019(7)
C4 0.0152(9) 0.0177(9) 0.0197(10) -0.0011(8) 0.0010(7) -0.0040(7)
C5 0.0162(9) 0.0175(9) 0.0194(10) -0.0015(8) 0.0022(7) -0.0007(7)
C6 0.0202(10) 0.0221(10) 0.0193(10) -0.0010(8) 0.0026(8) 0.0011(8)
C7 0.0213(11) 0.0701(18) 0.0254(12) -0.0144(12) -0.0029(9) 0.0081(11)
C8 0.0236(12) 0.094(2) 0.0299(13) -0.0208(14) 0.0037(10) 0.0153(13)
C9 0.0350(12) 0.0465(14) 0.0191(11) -0.0093(10) 0.0030(9) 0.0094(11)
C10 0.0277(11) 0.0321(12) 0.0242(11) -0.0067(9) -0.0060(9) 0.0048(9)
C11 0.0192(10) 0.0300(11) 0.0280(11) -0.0049(9) 0.0001(8) 0.0064(9)
C12 0.0220(10) 0.0135(9) 0.0206(10) -0.0008(8) 0.0061(8) 0.0019(8)
C13 0.0237(10) 0.0220(10) 0.0252(11) 0.0006(9) 0.0051(8) 0.0016(8)
C14 0.0281(11) 0.0237(11) 0.0341(13) 0.0032(10) 0.0108(9) -0.0039(9)
C15 0.0388(12) 0.0253(11) 0.0250(11) 0.0062(9) 0.0119(9) 0.0018(10)
C16 0.0354(12) 0.0294(11) 0.0208(11) 0.0015(9) 0.0004(9) 0.0026(10)
C17 0.0252(10) 0.0205(10) 0.0227(11) -0.0006(8) 0.0045(8) -0.0015(8)
C18 0.0296(11) 0.0203(10) 0.0250(11) 0.0043(9) 0.0037(8) 0.0035(9)
C19 0.0289(11) 0.0225(10) 0.0241(11) 0.0047(9) 0.0067(9) 0.0081(9)
C20 0.0218(10) 0.0288(11) 0.0210(11) 0.0056(9) 0.0055(8) -0.0001(8)
C21 0.0245(11) 0.0485(14) 0.0250(12) 0.0117(11) 0.0038(9) 0.0038(10)
N3 0.0246(9) 0.0278(9) 0.0196(9) 0.0043(7) 0.0041(7) 0.0023(7)
C22 0.0409(13) 0.0401(11) 0.0300(9) 0.0083(8) 0.0100(9) 0.0101(12)
C23 0.0409(13) 0.0401(11) 0.0300(9) 0.0083(8) 0.0100(9) 0.0101(12)
O2 0.034(5) 0.0492(18) 0.025(2) 0.0059(15) 0.014(5) 0.005(5)
C24 0.0409(13) 0.0401(11) 0.0300(9) 0.0083(8) 0.0100(9) 0.0101(12)
C25 0.0409(13) 0.0401(11) 0.0300(9) 0.0083(8) 0.0100(9) 0.0101(12)
C22A 0.0409(13) 0.0401(11) 0.0300(9) 0.0083(8) 0.0100(9) 0.0101(12)
C23A 0.0409(13) 0.0401(11) 0.0300(9) 0.0083(8) 0.0100(9) 0.0101(12)
O2A 0.034(5) 0.0492(18) 0.025(2) 0.0059(15) 0.014(5) 0.005(5)
C24A 0.0409(13) 0.0401(11) 0.0300(9) 0.0083(8) 0.0100(9) 0.0101(12)
C25A 0.0409(13) 0.0401(11) 0.0300(9) 0.0083(8) 0.0100(9) 0.0101(12)
C26 0.0305(11) 0.0231(10) 0.0185(10) -0.0032(8) 0.0037(8) 0.0054(9)
C27 0.0334(12) 0.0261(11) 0.0255(11) 0.0043(9) 0.0115(9) 0.0064(9)
C28 0.0310(12) 0.0252(11) 0.0284(12) -0.0037(9) 0.0081(9) 0.0032(9)
C29 0.0355(13) 0.0257(11) 0.0349(13) 0.0014(10) 0.0107(10) 0.0058(10)
C30 0.0322(12) 0.0257(11) 0.0447(15) -0.0004(11) 0.0116(10) -0.0011(10)
C31 0.0316(13) 0.0421(15) 0.0616(18) -0.0100(13) -0.0009(12) 0.0006(11)
C32 0.0228(11) 0.0310(12) 0.0332(12) 0.0071(10) 0.0064(9) -0.0049(9)
C33 0.0280(12) 0.0320(12) 0.0268(12) 0.0013(10) 0.0001(9) -0.0046(9)
C34 0.0243(11) 0.0379(13) 0.0287(12) 0.0049(10) -0.0054(9) -0.0061(10)
N1 0.0205(8) 0.0243(9) 0.0191(8) 0.0032(7) 0.0049(6) 0.0015(7)
N2 0.0235(9) 0.0204(8) 0.0186(9) 0.0010(7) 0.0054(7) 0.0050(7)
N4 0.0262(9) 0.0189(8) 0.0267(9) 0.0003(7) 0.0079(7) 0.0036(7)
O1 0.0324(8) 0.0176(7) 0.0298(8) -0.0035(6) 0.0089(6) 0.0002(6)
O3 0.0306(9) 0.0377(9) 0.0552(11) -0.0064(8) 0.0059(8) 0.0086(7)
O4 0.0288(9) 0.0507(11) 0.0718(14) 0.0291(10) 0.0053(9) 0.0096(8)
O5 0.0693(13) 0.0486(11) 0.0389(11) -0.0203(9) -0.0023(9) -0.0139(9)
O6 0.0308(9) 0.0805(14) 0.0449(11) 0.0268(10) 0.0027(8) -0.0221(9)
Fe1 0.01739(15) 0.02014(15) 0.01774(15) 0.00133(12) 0.00174(11) -0.00276(11)
O7 0.035(4) 0.032(4) 0.073(5) -0.009(4) -0.006(4) -0.005(3)

loop_
_atom_type_symbol
_atom_type_description
_atom_type_scat_dispersion_real
_atom_type_scat_dispersion_imag
_atom_type_scat_source
C C 0.0033 0.0016 'International Tables Vol C Tables 4.2.6.8 and 6.1.1.4'
H H 0.0000 0.0000 'International Tables Vol C Tables 4.2.6.8 and 6.1.1.4'
N N 0.0061 0.0033 'International Tables Vol C Tables 4.2.6.8 and 6.1.1.4'
O O 0.0106 0.0060 'International Tables Vol C Tables 4.2.6.8 and 6.1.1.4'
Fe Fe 0.3463 0.8444 'International Tables Vol C Tables 4.2.6.8 and 6.1.1.4'

loop_
_geom_angle_atom_site_label_1
_geom_angle_atom_site_label_2
_geom_angle_atom_site_label_3
_geom_angle
O1 C1 C2 128.17(18)
O1 C1 C5 126.89(18)
C2 C1 C5 104.76(16)
O1 C1 Fe1 136.07(14)
C2 C1 Fe1 61.78(10)
C5 C1 Fe1 62.69(10)
C3 C2 C1 107.54(16)
C3 C2 C6 127.56(18)
C1 C2 C6 120.69(17)
C3 C2 Fe1 70.86(11)
C1 C2 Fe1 80.28(11)
C6 C2 Fe1 133.41(13)
N1 C3 C2 129.68(17)
N1 C3 C4 121.33(17)
C2 C3 C4 108.30(16)
N1 C3 Fe1 128.19(13)
C2 C3 Fe1 69.44(11)
C4 C3 Fe1 75.83(11)
N2 C4 C5 131.36(17)
N2 C4 C3 121.65(17)
C5 C4 C3 106.98(16)
N2 C4 Fe1 133.17(14)
C5 C4 Fe1 66.00(10)
C3 C4 Fe1 65.65(10)
C4 C5 C1 106.43(16)
C4 C5 C12 130.00(17)
C1 C5 C12 118.41(16)
C4 C5 Fe1 75.80(11)
C1 C5 Fe1 79.18(11)
C12 C5 Fe1 131.28(13)
C7 C6 C11 118.31(18)
C7 C6 C2 122.23(18)
C11 C6 C2 119.27(17)
C8 C7 C6 120.7(2)
C8 C7 H7 119.6
C6 C7 H7 119.6
C9 C8 C7 120.7(2)
C9 C8 H8 119.7
C7 C8 H8 119.7
C8 C9 C10 119.3(2)
C8 C9 H9 120.3
C10 C9 H9 120.3
C9 C10 C11 120.34(19)
C9 C10 H10 119.8
C11 C10 H10 119.8
C6 C11 C10 120.63(19)
C6 C11 H11 119.7
C10 C11 H11 119.7
C17 C12 C13 118.53(18)
C17 C12 C5 122.47(17)
C13 C12 C5 118.76(18)
C14 C13 C12 120.4(2)
C14 C13 H13 119.8
C12 C13 H13 119.8
C15 C14 C13 120.5(2)
C15 C14 H14 119.8
C13 C14 H14 119.8
C14 C15 C16 119.6(2)
C14 C15 H15 120.2
C16 C15 H15 120.2
C15 C16 C17 120.4(2)
C15 C16 H16 119.8
C17 C16 H16 119.8
C16 C17 C12 120.67(19)
C16 C17 H17 119.7
C12 C17 H17 119.7
N1 C18 C19 110.97(16)
N1 C18 H18A 109.4
C19 C18 H18A 109.4
N1 C18 H18B 109.4
C19 C18 H18B 109.4
H18A C18 H18B 108.0
N2 C19 C18 110.59(16)
N2 C19 H19A 109.5
C18 C19 H19A 109.5
N2 C19 H19B 109.5
C18 C19 H19B 109.5
H19A C19 H19B 108.1
N1 C20 C21 112.39(16)
N1 C20 H20A 109.1
C21 C20 H20A 109.1
N1 C20 H20B 109.1
C21 C20 H20B 109.1
H20A C20 H20B 107.9
N3 C21 C20 111.32(17)
N3 C21 H21A 109.4
C20 C21 H21A 109.4
N3 C21 H21B 109.4
C20 C21 H21B 109.4
H21A C21 H21B 108.0
C22 N3 C21 108.8(3)
C21 N3 C25A 109.8(3)
C21 N3 C22A 116.5(3)
C25A N3 C22A 107.1(3)
C22 N3 C25 109.3(4)
C21 N3 C25 112.5(4)
N3 C22 C23 112.4(5)
N3 C22 H22A 109.1
C23 C22 H22A 109.1
N3 C22 H22B 109.1
C23 C22 H22B 109.1
H22A C22 H22B 107.9
O2 C23 C22 108.3(9)
O2 C23 H23A 110.0
C22 C23 H23A 110.0
O2 C23 H23B 110.0
C22 C23 H23B 110.0
H23A C23 H23B 108.4
C24 O2 C23 112.9(18)
O2 C24 C25 115.9(14)
O2 C24 H24A 108.3
C25 C24 H24A 108.3
O2 C24 H24B 108.3
C25 C24 H24B 108.3
H24A C24 H24B 107.4
N3 C25 C24 107.3(6)
N3 C25 H25A 110.3
C24 C25 H25A 110.3
N3 C25 H25B 110.3
C24 C25 H25B 110.3
H25A C25 H25B 108.5
N3 C22A C23A 108.2(4)
N3 C22A H22C 110.1
C23A C22A H22C 110.1
N3 C22A H22D 110.1
C23A C22A H22D 110.1
H22C C22A H22D 108.4
O2A C23A C22A 114.1(7)
O2A C23A H23C 108.7
C22A C23A H23C 108.7
O2A C23A H23D 108.7
C22A C23A H23D 108.7
H23C C23A H23D 107.6
C23A O2A C24A 106.8(12)
C25A C24A O2A 106.7(9)
C25A C24A H24C 110.4
O2A C24A H24C 110.4
C25A C24A H24D 110.4
O2A C24A H24D 110.4
H24C C24A H24D 108.6
N3 C25A C24A 111.1(5)
N3 C25A H25C 109.4
C24A C25A H25C 109.4
N3 C25A H25D 109.4
C24A C25A H25D 109.4
H25C C25A H25D 108.0
N2 C26 C27 113.76(17)
N2 C26 H26A 108.8
C27 C26 H26A 108.8
N2 C26 H26B 108.8
C27 C26 H26B 108.8
H26A C26 H26B 107.7
N4 C27 C26 113.15(17)
N4 C27 H27A 108.9
C26 C27 H27A 108.9
N4 C27 H27B 108.9
C26 C27 H27B 108.9
H27A C27 H27B 107.8
N4 C28 C29 109.87(18)
N4 C28 H28A 109.7
C29 C28 H28A 109.7
N4 C28 H28B 109.7
C29 C28 H28B 109.7
H28A C28 H28B 108.2
O3 C29 C28 112.08(18)
O3 C29 H29A 109.2
C28 C29 H29A 109.2
O3 C29 H29B 109.2
C28 C29 H29B 109.2
H29A C29 H29B 107.9
N4 C30 C31 109.75(19)
N4 C30 H30A 109.7
C31 C30 H30A 109.7
N4 C30 H30B 109.7
C31 C30 H30B 109.7
H30A C30 H30B 108.2
O3 C31 C30 111.5(2)
O3 C31 H31A 109.3
C30 C31 H31A 109.3
O3 C31 H31B 109.3
C30 C31 H31B 109.3
H31A C31 H31B 108.0
O4 C32 Fe1 176.1(2)
O5 C33 Fe1 177.7(2)
O6 C34 Fe1 176.9(2)
C3 N1 C18 111.62(16)
C3 N1 C20 116.86(15)
C18 N1 C20 112.62(16)
C4 N2 C26 123.63(16)
C4 N2 C19 117.38(16)
C26 N2 C19 118.90(16)
C28 N4 C27 112.64(17)
C28 N4 C30 108.20(16)
C27 N4 C30 111.52(17)
C31 O3 C29 109.75(17)
C34 Fe1 C33 93.43(10)
C34 Fe1 C32 92.82(10)
C33 Fe1 C32 101.58(10)
C34 Fe1 C2 94.91(9)
C33 Fe1 C2 147.72(9)
C32 Fe1 C2 109.07(9)
C34 Fe1 C3 96.85(8)
C33 Fe1 C3 108.30(9)
C32 Fe1 C3 147.87(9)
C2 Fe1 C3 39.71(7)
C34 Fe1 C5 161.20(9)
C33 Fe1 C5 99.66(9)
C32 Fe1 C5 97.66(8)
C2 Fe1 C5 66.93(7)
C3 Fe1 C5 66.29(7)
C34 Fe1 C4 130.61(9)
C33 Fe1 C4 86.36(8)
C32 Fe1 C4 135.62(8)
C2 Fe1 C4 64.75(7)
C3 Fe1 C4 38.52(7)
C5 Fe1 C4 38.20(7)
C34 Fe1 C1 127.71(9)
C33 Fe1 C1 137.77(8)
C32 Fe1 C1 87.10(9)
C2 Fe1 C1 37.93(7)
C3 Fe1 C1 62.85(7)
C5 Fe1 C1 38.12(7)
C4 Fe1 C1 60.89(7)
H7A O7 H7B 135(10)

loop_
_geom_bond_atom_site_label_1
_geom_bond_atom_site_label_2
_geom_bond_distance
C1 O1 1.231(2)
C1 C2 1.470(3)
C1 C5 1.481(3)
C1 Fe1 2.3563(19)
C2 C3 1.437(3)
C2 C6 1.484(3)
C2 Fe1 2.1065(19)
C3 N1 1.391(2)
C3 C4 1.453(3)
C3 Fe1 2.1255(19)
C4 N2 1.342(2)
C4 C5 1.443(3)
C4 Fe1 2.2620(19)
C5 C12 1.487(3)
C5 Fe1 2.1316(18)
C6 C7 1.385(3)
C6 C11 1.388(3)
C7 C8 1.383(3)
C7 H7 0.9500
C8 C9 1.373(3)
C8 H8 0.9500
C9 C10 1.376(3)
C9 H9 0.9500
C10 C11 1.389(3)
C10 H10 0.9500
C11 H11 0.9500
C12 C17 1.392(3)
C12 C13 1.395(3)
C13 C14 1.393(3)
C13 H13 0.9500
C14 C15 1.378(3)
C14 H14 0.9500
C15 C16 1.383(3)
C15 H15 0.9500
C16 C17 1.388(3)
C16 H16 0.9500
C17 H17 0.9500
C18 N1 1.470(3)
C18 C19 1.509(3)
C18 H18A 0.9900
C18 H18B 0.9900
C19 N2 1.472(2)
C19 H19A 0.9900
C19 H19B 0.9900
C20 N1 1.474(2)
C20 C21 1.521(3)
C20 H20A 0.9900
C20 H20B 0.9900
C21 N3 1.459(3)
C21 H21A 0.9900
C21 H21B 0.9900
N3 C22 1.452(7)
N3 C25A 1.467(7)
N3 C22A 1.467(6)
N3 C25 1.468(8)
C22 C23 1.509(8)
C22 H22A 0.9900
C22 H22B 0.9900
C23 O2 1.48(2)
C23 H23A 0.9900
C23 H23B 0.9900
O2 C24 1.22(3)
C24 C25 1.571(11)
C24 H24A 0.9900
C24 H24B 0.9900
C25 H25A 0.9900
C25 H25B 0.9900
C22A C23A 1.510(7)
C22A H22C 0.9900
C22A H22D 0.9900
C23A O2A 1.392(17)
C23A H23C 0.9900
C23A H23D 0.9900
O2A C24A 1.577(18)
C24A C25A 1.500(9)
C24A H24C 0.9900
C24A H24D 0.9900
C25A H25C 0.9900
C25A H25D 0.9900
C26 N2 1.459(2)
C26 C27 1.517(3)
C26 H26A 0.9900
C26 H26B 0.9900
C27 N4 1.461(3)
C27 H27A 0.9900
C27 H27B 0.9900
C28 N4 1.461(3)
C28 C29 1.497(3)
C28 H28A 0.9900
C28 H28B 0.9900
C29 O3 1.425(3)
C29 H29A 0.9900
C29 H29B 0.9900
C30 N4 1.464(3)
C30 C31 1.506(3)
C30 H30A 0.9900
C30 H30B 0.9900
C31 O3 1.421(3)
C31 H31A 0.9900
C31 H31B 0.9900
C32 O4 1.140(3)
C32 Fe1 1.808(2)
C33 O5 1.139(3)
C33 Fe1 1.796(2)
C34 O6 1.144(3)
C34 Fe1 1.777(2)
O7 H7A 0.66(7)
O7 H7B 0.85(2)
